data_1515182
loop_
_publ_author_name
'Li, Bao-Sheng'
'Yang, Bin-Miao'
'Wang, Shao-Hua'
'Zhang, Yong-Qiang'
'Cao, Xiao-Ping'
'Tu, Yong-Qiang'

_publ_section_title
;
 Copper(i)-catalyzed intramolecular [2 + 2] cycloaddition of
 1,6-enyne-derived ketenimine: an efficient construction of strained and
 bridged 7-substituted-3-heterobicyclo[3.1.1]heptan-6-one
;
_journal_issue 6
_journal_name_full 'Chemical Science'
_journal_page_first 1975
_journal_paper_doi 10.1039/c2sc20109g
_journal_volume 3
_journal_year 2012
_chemical_formula_sum 'C18 H16 O2'
_chemical_formula_weight 264.31
_chemical_name_systematic
;
?
;
_space_group_IT_number 33
_symmetry_cell_setting orthorhombic
_symmetry_space_group_name_Hall 'P 2c -2n'
_symmetry_space_group_name_H-M 'P n a 21'
_atom_sites_solution_hydrogens geom
_atom_sites_solution_primary direct
_atom_sites_solution_secondary difmap
_audit_creation_method SHELXL-97
_cell_angle_alpha 90.00
_cell_angle_beta 90.00
_cell_angle_gamma 90.00
_cell_formula_units_Z 8
_cell_length_a 19.372(13)
_cell_length_b 5.761(4)
_cell_length_c 24.488(16)
_cell_measurement_reflns_used 1331
_cell_measurement_temperature 296(2)
_cell_measurement_theta_max 18.76
_cell_measurement_theta_min 2.26
_cell_volume 2733(3)
_computing_cell_refinement 'Bruker SAINT'
_computing_data_collection 'Bruker APEX2'
_computing_data_reduction 'Bruker SAINT'
_computing_molecular_graphics 'Bruker SHELXTL'
_computing_publication_material 'Bruker SHELXTL'
_computing_structure_refinement 'SHELXL-97 (Sheldrick, 2008)'
_computing_structure_solution 'SHELXS-97 (Sheldrick, 2008)'
_diffrn_ambient_temperature 296(2)
_diffrn_measured_fraction_theta_full 0.997
_diffrn_measured_fraction_theta_max 0.997
_diffrn_measurement_device_type 'Bruker APEX-II CCD'
_diffrn_measurement_method '\f and \w scans'
_diffrn_radiation_monochromator graphite
_diffrn_radiation_source 'fine-focus sealed tube'
_diffrn_radiation_type MoK\a
_diffrn_radiation_wavelength 0.71073
_diffrn_reflns_av_R_equivalents 0.1089
_diffrn_reflns_av_sigmaI/netI 0.1125
_diffrn_reflns_limit_h_max 23
_diffrn_reflns_limit_h_min -21
_diffrn_reflns_limit_k_max 6
_diffrn_reflns_limit_k_min -6
_diffrn_reflns_limit_l_max 29
_diffrn_reflns_limit_l_min -29
_diffrn_reflns_number 17916
_diffrn_reflns_theta_full 25.30
_diffrn_reflns_theta_max 25.30
_diffrn_reflns_theta_min 2.26
_exptl_absorpt_coefficient_mu 0.083
_exptl_absorpt_correction_T_max 0.9845
_exptl_absorpt_correction_T_min 0.9813
_exptl_absorpt_correction_type multi-scan
_exptl_absorpt_process_details SADABS
_exptl_crystal_colour colorless
_exptl_crystal_density_diffrn 1.285
_exptl_crystal_density_method 'not measured'
_exptl_crystal_description stick
_exptl_crystal_F_000 1120
_exptl_crystal_size_max 0.23
_exptl_crystal_size_mid 0.21
_exptl_crystal_size_min 0.19
_refine_diff_density_max 0.517
_refine_diff_density_min -0.271
_refine_diff_density_rms 0.075
_refine_ls_abs_structure_details 'Flack H D (1983), Acta Cryst. A39, 876-881'
_refine_ls_abs_structure_Flack 0(4)
_refine_ls_extinction_method none
_refine_ls_goodness_of_fit_ref 0.968
_refine_ls_hydrogen_treatment constr
_refine_ls_matrix_type full
_refine_ls_number_parameters 361
_refine_ls_number_reflns 4932
_refine_ls_number_restraints 1
_refine_ls_restrained_S_all 0.968
_refine_ls_R_factor_all 0.1562
_refine_ls_R_factor_gt 0.0928
_refine_ls_shift/su_max 0.000
_refine_ls_shift/su_mean 0.000
_refine_ls_structure_factor_coef Fsqd
_refine_ls_weighting_details 'calc w=1/[\s^2^(Fo^2^)+(0.1703P)^2^+0.2924P] where P=(Fo^2^+2Fc^2^)/3'
_refine_ls_weighting_scheme calc
_refine_ls_wR_factor_gt 0.2324
_refine_ls_wR_factor_ref 0.2847
_reflns_number_gt 2743
_reflns_number_total 4932
_reflns_threshold_expression >2sigma(I)
_cod_data_source_file c2sc20109g.txt
_cod_data_source_block pna21
_cod_depositor_comments
;
The following automatic conversions were performed:

'_symmetry_cell_setting' value 'Orthorhombic' changed to
'orthorhombic' according to
/usr/data/users/saulius/automatic-downloads/retrospective/RSC/lib/dictionaries/cif_core.dic
dictionary named 'cif_core.dic' version 2.4.2 from 2011-04-26.

Automatic conversion script
Id: cif_fix_values 2281 2013-09-26 08:29:07Z andrius 
;
_cod_original_sg_symbol_H-M Pna2(1)
_cod_database_code 1515182

loop_
_symmetry_equiv_pos_as_xyz
'x, y, z'
'-x, -y, z+1/2'
'x+1/2, -y+1/2, z'
'-x+1/2, y+1/2, z+1/2'

loop_
_atom_site_label
_atom_site_type_symbol
_atom_site_fract_x
_atom_site_fract_y
_atom_site_fract_z
_atom_site_U_iso_or_equiv
_atom_site_adp_type
_atom_site_occupancy
_atom_site_symmetry_multiplicity
_atom_site_calc_flag
_atom_site_refinement_flags
C1 C 0.2223(4) 0.9728(15) 0.0993(3) 0.058(2) Uani 1 1 d .
H1 H 0.2245 1.0998 0.1226 0.069 Uiso 1 1 calc R
C2 C 0.2623(4) 0.9709(17) 0.0532(4) 0.064(2) Uani 1 1 d .
H2 H 0.2892 1.0998 0.0446 0.077 Uiso 1 1 calc R
C3 C 0.2632(5) 0.7790(17) 0.0195(4) 0.059(3) Uani 1 1 d .
H3 H 0.2930 0.7725 -0.0102 0.071 Uiso 1 1 calc R
C4 C 0.2192(5) 0.5974(16) 0.0306(3) 0.065(2) Uani 1 1 d .
H4 H 0.2178 0.4699 0.0073 0.078 Uiso 1 1 calc R
C5 C 0.1775(4) 0.6035(14) 0.0757(3) 0.059(2) Uani 1 1 d .
H5 H 0.1478 0.4797 0.0823 0.071 Uiso 1 1 calc R
C6 C 0.1780(5) 0.7886(14) 0.1121(3) 0.043(2) Uani 1 1 d .
C7 C 0.1381(4) 0.7781(11) 0.1640(3) 0.0369(18) Uani 1 1 d .
H7 H 0.1010 0.6628 0.1619 0.044 Uiso 1 1 calc R
C8 C 0.1100(3) 1.0214(12) 0.1854(3) 0.0443(17) Uani 1 1 d .
H8 H 0.1037 1.1451 0.1583 0.053 Uiso 1 1 calc R
C9 C 0.1764(3) 1.0221(13) 0.2181(3) 0.0433(17) Uani 1 1 d .
C10 C 0.1775(4) 0.7580(10) 0.2169(3) 0.0345(18) Uani 1 1 d .
H10 H 0.2224 0.6800 0.2162 0.041 Uiso 1 1 calc R
C11 C 0.1271(5) 0.6894(17) 0.2601(3) 0.067(2) Uani 1 1 d .
H11A H 0.1298 0.5227 0.2652 0.080 Uiso 1 1 calc R
H11B H 0.1409 0.7616 0.2942 0.080 Uiso 1 1 calc R
C12 C 0.0504(3) 0.9810(12) 0.2274(3) 0.0423(16) Uani 1 1 d .
H12 H 0.0544 1.0939 0.2572 0.051 Uiso 1 1 calc R
C13 C -0.0192(3) 1.0020(12) 0.2016(3) 0.0395(16) Uani 1 1 d .
C14 C -0.0480(4) 0.8293(15) 0.1708(4) 0.058(2) Uani 1 1 d .
H14 H -0.0235 0.6922 0.1655 0.070 Uiso 1 1 calc R
C15 C -0.1121(4) 0.8528(17) 0.1474(3) 0.065(2) Uani 1 1 d .
H15 H -0.1297 0.7357 0.1252 0.078 Uiso 1 1 calc R
C16 C -0.1504(4) 1.0512(17) 0.1569(4) 0.071(3) Uani 1 1 d .
H16 H -0.1936 1.0716 0.1410 0.086 Uiso 1 1 calc R
C17 C -0.1205(4) 1.2300(14) 0.1933(4) 0.054(2) Uani 1 1 d .
H17 H -0.1465 1.3591 0.2031 0.065 Uiso 1 1 calc R
C18 C -0.0588(4) 1.2069(15) 0.2112(4) 0.053(2) Uani 1 1 d .
H18 H -0.0392 1.3275 0.2311 0.063 Uiso 1 1 calc R
C19 C 0.4709(4) 0.9801(16) 0.4758(3) 0.058(2) Uani 1 1 d .
H19 H 0.4706 1.1086 0.4528 0.070 Uiso 1 1 calc R
C20 C 0.5134(5) 0.9790(17) 0.5220(4) 0.069(2) Uani 1 1 d .
H20 H 0.5443 1.0993 0.5287 0.083 Uiso 1 1 calc R
C21 C 0.5076(6) 0.786(2) 0.5585(4) 0.071(3) Uani 1 1 d .
H21 H 0.5326 0.7850 0.5909 0.085 Uiso 1 1 calc R
C22 C 0.4667(5) 0.608(2) 0.5463(4) 0.072(3) Uani 1 1 d .
H22 H 0.4657 0.4792 0.5692 0.087 Uiso 1 1 calc R
C23 C 0.4254(4) 0.6119(15) 0.4999(3) 0.053(2) Uani 1 1 d .
H23 H 0.3949 0.4903 0.4935 0.064 Uiso 1 1 calc R
C24 C 0.4289(4) 0.7898(13) 0.4640(3) 0.0390(19) Uani 1 1 d .
C25 C 0.3808(4) 0.7813(12) 0.4146(3) 0.0388(18) Uani 1 1 d .
H25 H 0.3432 0.6684 0.4178 0.047 Uiso 1 1 calc R
C26 C 0.3580(3) 1.0245(11) 0.3900(3) 0.0387(16) Uani 1 1 d .
H26 H 0.3506 1.1516 0.4159 0.046 Uiso 1 1 calc R
C27 C 0.4249(4) 1.0265(16) 0.3582(3) 0.051(2) Uani 1 1 d .
C28 C 0.4246(5) 0.7633(14) 0.3570(3) 0.047(2) Uani 1 1 d .
H28 H 0.4693 0.6837 0.3579 0.057 Uiso 1 1 calc R
C29 C 0.3725(4) 0.6903(18) 0.3118(4) 0.066(3) Uani 1 1 d .
H29A H 0.3843 0.7667 0.2777 0.079 Uiso 1 1 calc R
H29B H 0.3751 0.5239 0.3060 0.079 Uiso 1 1 calc R
C30 C 0.2998(4) 0.9741(14) 0.3493(3) 0.0479(18) Uani 1 1 d .
H30 H 0.3036 1.0861 0.3193 0.057 Uiso 1 1 calc R
C31 C 0.2282(3) 0.9987(12) 0.3742(3) 0.0406(17) Uani 1 1 d .
C32 C 0.1905(4) 1.2051(14) 0.3653(3) 0.047(2) Uani 1 1 d .
H32 H 0.2083 1.3246 0.3440 0.056 Uiso 1 1 calc R
C33 C 0.1229(5) 1.2244(15) 0.3908(4) 0.048(2) Uani 1 1 d .
H33 H 0.0974 1.3606 0.3875 0.058 Uiso 1 1 calc R
C34 C 0.0980(4) 1.0476(17) 0.4185(4) 0.067(2) Uani 1 1 d .
H34 H 0.0531 1.0574 0.4317 0.080 Uiso 1 1 calc R
C35 C 0.1353(4) 0.8483(18) 0.4290(3) 0.069(3) Uani 1 1 d .
H35 H 0.1164 0.7328 0.4509 0.083 Uiso 1 1 calc R
C36 C 0.2021(4) 0.8189(16) 0.4066(3) 0.052(2) Uani 1 1 d .
H36 H 0.2277 0.6852 0.4132 0.063 Uiso 1 1 calc R
O1 O 0.2157(3) 1.1648(13) 0.2337(3) 0.0718(16) Uani 1 1 d .
O2 O 0.0556(3) 0.7513(7) 0.2491(3) 0.0512(17) Uani 1 1 d .
O3 O 0.4604(3) 1.1923(12) 0.3401(2) 0.0641(16) Uani 1 1 d .
O4 O 0.3060(3) 0.7510(7) 0.32710(19) 0.0394(14) Uani 1 1 d .

loop_
_atom_site_aniso_label
_atom_site_aniso_U_11
_atom_site_aniso_U_22
_atom_site_aniso_U_33
_atom_site_aniso_U_23
_atom_site_aniso_U_13
_atom_site_aniso_U_12
C1 0.060(5) 0.058(5) 0.056(5) -0.005(4) 0.007(4) -0.001(4)
C2 0.048(5) 0.084(6) 0.061(5) 0.004(5) 0.015(4) 0.004(4)
C3 0.060(6) 0.087(7) 0.030(4) 0.002(4) 0.010(4) 0.010(5)
C4 0.091(6) 0.057(6) 0.047(5) -0.014(4) 0.014(5) 0.016(5)
C5 0.079(6) 0.042(5) 0.056(5) -0.006(4) -0.006(4) 0.015(4)
C6 0.052(5) 0.058(5) 0.018(4) -0.004(3) -0.012(3) 0.013(4)
C7 0.028(4) 0.044(4) 0.038(4) -0.004(3) 0.000(3) -0.015(3)
C8 0.045(4) 0.043(4) 0.046(4) 0.002(3) 0.003(3) 0.001(3)
C9 0.039(4) 0.051(5) 0.039(4) -0.012(3) -0.004(3) -0.008(3)
C10 0.030(4) 0.030(4) 0.043(4) 0.008(3) 0.001(4) 0.007(2)
C11 0.077(6) 0.096(6) 0.027(4) -0.003(4) -0.017(4) 0.027(5)
C12 0.044(4) 0.039(4) 0.044(4) 0.005(3) 0.004(3) 0.001(3)
C13 0.038(4) 0.041(4) 0.039(4) 0.009(3) 0.004(3) -0.001(3)
C14 0.057(5) 0.054(4) 0.064(5) -0.014(5) 0.001(4) -0.003(4)
C15 0.055(5) 0.072(6) 0.068(6) 0.000(5) -0.006(4) -0.025(5)
C16 0.032(4) 0.089(6) 0.094(6) 0.026(6) -0.001(4) 0.000(4)
C17 0.036(5) 0.064(6) 0.063(5) 0.014(4) 0.004(4) 0.010(4)
C18 0.044(5) 0.063(5) 0.051(5) 0.006(4) 0.001(4) -0.008(4)
C19 0.055(5) 0.067(5) 0.053(5) 0.005(4) -0.013(4) 0.006(4)
C20 0.069(6) 0.080(6) 0.059(5) 0.002(5) -0.013(4) -0.008(5)
C21 0.061(6) 0.112(9) 0.039(5) 0.002(5) -0.010(5) 0.030(6)
C22 0.065(6) 0.099(8) 0.052(5) 0.019(5) 0.000(5) 0.015(6)
C23 0.042(4) 0.066(5) 0.051(5) -0.003(4) 0.005(4) -0.014(4)
C24 0.020(3) 0.044(4) 0.053(5) 0.010(4) -0.005(3) 0.004(3)
C25 0.038(4) 0.048(4) 0.031(4) -0.008(3) 0.006(3) 0.017(3)
C26 0.043(4) 0.037(4) 0.036(3) -0.003(3) -0.002(3) 0.004(3)
C27 0.044(4) 0.071(6) 0.039(4) 0.007(4) 0.000(3) 0.009(4)
C28 0.048(5) 0.069(7) 0.024(4) 0.010(3) 0.007(4) 0.017(4)
C29 0.042(5) 0.103(7) 0.052(5) -0.047(5) -0.006(4) 0.010(5)
C30 0.051(4) 0.057(5) 0.036(4) 0.004(3) -0.004(3) 0.005(4)
C31 0.038(4) 0.045(4) 0.039(4) -0.009(3) -0.014(3) -0.007(3)
C32 0.047(5) 0.058(5) 0.035(4) 0.005(4) -0.017(4) 0.014(4)
C33 0.043(5) 0.061(6) 0.040(4) 0.005(4) 0.001(3) 0.005(4)
C34 0.039(4) 0.074(6) 0.087(6) -0.036(5) -0.008(4) 0.006(5)
C35 0.053(5) 0.087(7) 0.067(6) -0.024(5) 0.016(4) -0.020(5)
C36 0.033(4) 0.081(5) 0.043(4) -0.014(4) -0.006(3) -0.015(4)
O1 0.056(4) 0.094(4) 0.065(4) -0.025(4) -0.002(3) -0.006(4)
O2 0.041(3) 0.040(4) 0.073(5) 0.012(2) 0.005(3) -0.001(2)
O3 0.053(3) 0.097(4) 0.042(3) 0.010(3) -0.001(3) -0.015(3)
O4 0.049(3) 0.051(4) 0.018(2) -0.0131(17) -0.004(2) 0.008(2)

loop_
_atom_type_symbol
_atom_type_description
_atom_type_scat_dispersion_real
_atom_type_scat_dispersion_imag
_atom_type_scat_source
C C 0.0033 0.0016 'International Tables Vol C Tables 4.2.6.8 and 6.1.1.4'
H H 0.0000 0.0000 'International Tables Vol C Tables 4.2.6.8 and 6.1.1.4'
O O 0.0106 0.0060 'International Tables Vol C Tables 4.2.6.8 and 6.1.1.4'

loop_
_geom_angle_atom_site_label_1
_geom_angle_atom_site_label_2
_geom_angle_atom_site_label_3
_geom_angle
C2 C1 C6 121.8(8)
C2 C1 H1 119.1
C6 C1 H1 119.1
C1 C2 C3 120.4(8)
C1 C2 H2 119.8
C3 C2 H2 119.8
C4 C3 C2 118.9(8)
C4 C3 H3 120.5
C2 C3 H3 120.5
C5 C4 C3 120.4(8)
C5 C4 H4 119.8
C3 C4 H4 119.8
C4 C5 C6 122.2(9)
C4 C5 H5 118.9
C6 C5 H5 118.9
C5 C6 C1 116.2(8)
C5 C6 C7 120.8(8)
C1 C6 C7 122.8(7)
C6 C7 C10 118.3(6)
C6 C7 C8 115.0(6)
C10 C7 C8 87.6(5)
C6 C7 H7 111.3
C10 C7 H7 111.3
C8 C7 H7 111.3
C9 C8 C12 106.2(5)
C9 C8 C7 83.4(5)
C12 C8 C7 109.7(5)
C9 C8 H8 117.4
C12 C8 H8 117.4
C7 C8 H8 117.4
O1 C9 C8 136.0(7)
O1 C9 C10 133.7(7)
C8 C9 C10 89.9(6)
C11 C10 C7 107.4(6)
C11 C10 C9 104.0(6)
C7 C10 C9 86.1(5)
C11 C10 H10 118.1
C7 C10 H10 118.1
C9 C10 H10 118.1
O2 C11 C10 115.2(7)
O2 C11 H11A 108.5
C10 C11 H11A 108.5
O2 C11 H11B 108.5
C10 C11 H11B 108.5
H11A C11 H11B 107.5
O2 C12 C13 107.2(5)
O2 C12 C8 109.3(5)
C13 C12 C8 112.1(6)
O2 C12 H12 109.4
C13 C12 H12 109.4
C8 C12 H12 109.4
C14 C13 C18 118.1(7)
C14 C13 C12 122.9(7)
C18 C13 C12 118.9(7)
C13 C14 C15 121.8(8)
C13 C14 H14 119.1
C15 C14 H14 119.1
C14 C15 C16 119.7(8)
C14 C15 H15 120.1
C16 C15 H15 120.1
C15 C16 C17 117.8(7)
C15 C16 H16 121.1
C17 C16 H16 121.1
C18 C17 C16 120.0(8)
C18 C17 H17 120.0
C16 C17 H17 120.0
C17 C18 C13 122.2(9)
C17 C18 H18 118.9
C13 C18 H18 118.9
C24 C19 C20 120.5(8)
C24 C19 H19 119.8
C20 C19 H19 119.8
C19 C20 C21 117.5(9)
C19 C20 H20 121.2
C21 C20 H20 121.2
C22 C21 C20 120.4(9)
C22 C21 H21 119.8
C20 C21 H21 119.8
C21 C22 C23 120.9(9)
C21 C22 H22 119.5
C23 C22 H22 119.5
C24 C23 C22 121.0(8)
C24 C23 H23 119.5
C22 C23 H23 119.5
C23 C24 C19 119.3(7)
C23 C24 C25 117.4(7)
C19 C24 C25 123.0(7)
C24 C25 C26 116.2(6)
C24 C25 C28 111.5(6)
C26 C25 C28 82.8(5)
C24 C25 H25 114.2
C26 C25 H25 114.2
C28 C25 H25 114.2
C27 C26 C30 107.3(5)
C27 C26 C25 88.0(5)
C30 C26 C25 106.5(6)
C27 C26 H26 117.0
C30 C26 H26 117.0
C25 C26 H26 117.0
O3 C27 C26 131.0(7)
O3 C27 C28 139.0(7)
C26 C27 C28 90.0(6)
C27 C28 C29 106.6(7)
C27 C28 C25 85.6(5)
C29 C28 C25 107.0(7)
C27 C28 H28 117.6
C29 C28 H28 117.6
C25 C28 H28 117.6
O4 C29 C28 110.0(6)
O4 C29 H29A 109.7
C28 C29 H29A 109.7
O4 C29 H29B 109.7
C28 C29 H29B 109.7
H29A C29 H29B 108.2
O4 C30 C31 108.6(6)
O4 C30 C26 111.3(6)
C31 C30 C26 113.1(5)
O4 C30 H30 107.9
C31 C30 H30 107.9
C26 C30 H30 107.9
C36 C31 C32 121.5(7)
C36 C31 C30 119.2(7)
C32 C31 C30 119.3(7)
C31 C32 C33 117.7(8)
C31 C32 H32 121.2
C33 C32 H32 121.2
C34 C33 C32 119.4(8)
C34 C33 H33 120.3
C32 C33 H33 120.3
C33 C34 C35 123.3(8)
C33 C34 H34 118.3
C35 C34 H34 118.3
C34 C35 C36 120.3(9)
C34 C35 H35 119.8
C36 C35 H35 119.8
C31 C36 C35 117.5(9)
C31 C36 H36 121.3
C35 C36 H36 121.3
C12 O2 C11 111.3(6)
C29 O4 C30 114.6(6)

loop_
_geom_bond_atom_site_label_1
_geom_bond_atom_site_label_2
_geom_bond_distance
C1 C2 1.369(11)
C1 C6 1.400(11)
C1 H1 0.9300
C2 C3 1.380(12)
C2 H2 0.9300
C3 C4 1.376(12)
C3 H3 0.9300
C4 C5 1.370(12)
C4 H4 0.9300
C5 C6 1.389(10)
C5 H5 0.9300
C6 C7 1.489(10)
C7 C10 1.508(11)
C7 C8 1.592(10)
C7 H7 0.9800
C8 C9 1.515(9)
C8 C12 1.564(9)
C8 H8 0.9800
C9 O1 1.185(8)
C9 C10 1.522(10)
C10 C11 1.493(11)
C10 H10 0.9800
C11 O2 1.456(9)
C11 H11A 0.9700
C11 H11B 0.9700
C12 O2 1.429(8)
C12 C13 1.493(9)
C12 H12 0.9800
C13 C14 1.368(10)
C13 C18 1.428(10)
C14 C15 1.375(12)
C14 H14 0.9300
C15 C16 1.383(13)
C15 H15 0.9300
C16 C17 1.479(13)
C16 H16 0.9300
C17 C18 1.280(12)
C17 H17 0.9300
C18 H18 0.9300
C19 C24 1.396(11)
C19 C20 1.399(12)
C19 H19 0.9300
C20 C21 1.431(14)
C20 H20 0.9300
C21 C22 1.330(14)
C21 H21 0.9300
C22 C23 1.390(12)
C22 H22 0.9300
C23 C24 1.352(10)
C23 H23 0.9300
C24 C25 1.528(10)
C25 C26 1.587(9)
C25 C28 1.648(10)
C25 H25 0.9800
C26 C27 1.510(10)
C26 C30 1.533(9)
C26 H26 0.9800
C27 O3 1.259(9)
C27 C28 1.516(12)
C28 C29 1.556(11)
C28 H28 0.9800
C29 O4 1.387(10)
C29 H29A 0.9700
C29 H29B 0.9700
C30 O4 1.400(9)
C30 C31 1.521(9)
C30 H30 0.9800
C31 C36 1.400(11)
C31 C32 1.412(10)
C32 C33 1.455(13)
C32 H32 0.9300
C33 C34 1.315(12)
C33 H33 0.9300
C34 C35 1.380(12)
C34 H34 0.9300
C35 C36 1.417(11)
C35 H35 0.9300
C36 H36 0.9300

loop_
_geom_torsion_atom_site_label_1
_geom_torsion_atom_site_label_2
_geom_torsion_atom_site_label_3
_geom_torsion_atom_site_label_4
_geom_torsion
C6 C1 C2 C3 -3.9(13)
C1 C2 C3 C4 4.9(13)
C2 C3 C4 C5 -2.7(13)
C3 C4 C5 C6 -0.7(13)
C4 C5 C6 C1 1.8(12)
C4 C5 C6 C7 -173.0(7)
C2 C1 C6 C5 0.5(11)
C2 C1 C6 C7 175.1(7)
C5 C6 C7 C10 109.5(8)
C1 C6 C7 C10 -64.9(9)
C5 C6 C7 C8 -149.0(7)
C1 C6 C7 C8 36.6(10)
C6 C7 C8 C9 -93.7(6)
C10 C7 C8 C9 26.5(5)
C6 C7 C8 C12 161.4(6)
C10 C7 C8 C12 -78.4(6)
C12 C8 C9 O1 -104.2(9)
C7 C8 C9 O1 147.1(9)
C12 C8 C9 C10 82.5(6)
C7 C8 C9 C10 -26.2(5)
C6 C7 C10 C11 -165.6(7)
C8 C7 C10 C11 77.2(6)
C6 C7 C10 C9 91.0(7)
C8 C7 C10 C9 -26.3(5)
O1 C9 C10 C11 107.1(9)
C8 C9 C10 C11 -79.3(6)
O1 C9 C10 C7 -145.9(9)
C8 C9 C10 C7 27.7(5)
C7 C10 C11 O2 -24.3(9)
C9 C10 C11 O2 66.0(9)
C9 C8 C12 O2 -67.6(7)
C7 C8 C12 O2 21.2(7)
C9 C8 C12 C13 173.8(6)
C7 C8 C12 C13 -97.5(7)
O2 C12 C13 C14 -41.7(9)
C8 C12 C13 C14 78.3(8)
O2 C12 C13 C18 135.8(7)
C8 C12 C13 C18 -104.3(7)
C18 C13 C14 C15 2.7(12)
C12 C13 C14 C15 -179.8(7)
C13 C14 C15 C16 -3.0(12)
C14 C15 C16 C17 -1.0(12)
C15 C16 C17 C18 5.6(13)
C16 C17 C18 C13 -6.1(13)
C14 C13 C18 C17 2.0(12)
C12 C13 C18 C17 -175.5(8)
C24 C19 C20 C21 -5.2(12)
C19 C20 C21 C22 4.7(14)
C20 C21 C22 C23 -4.2(14)
C21 C22 C23 C24 4.3(13)
C22 C23 C24 C19 -4.7(11)
C22 C23 C24 C25 -179.1(7)
C20 C19 C24 C23 5.3(11)
C20 C19 C24 C25 179.4(7)
C23 C24 C25 C26 151.3(7)
C19 C24 C25 C26 -22.9(10)
C23 C24 C25 C28 -116.3(7)
C19 C24 C25 C28 69.5(9)
C24 C25 C26 C27 83.7(7)
C28 C25 C26 C27 -26.7(6)
C24 C25 C26 C30 -168.9(6)
C28 C25 C26 C30 80.7(6)
C30 C26 C27 O3 99.8(9)
C25 C26 C27 O3 -153.6(8)
C30 C26 C27 C28 -77.7(6)
C25 C26 C27 C28 29.0(5)
O3 C27 C28 C29 -98.5(11)
C26 C27 C28 C29 78.5(6)
O3 C27 C28 C25 155.1(10)
C26 C27 C28 C25 -27.9(5)
C24 C25 C28 C27 -88.7(7)
C26 C25 C28 C27 26.7(5)
C24 C25 C28 C29 165.3(7)
C26 C25 C28 C29 -79.4(7)
C27 C28 C29 O4 -67.0(9)
C25 C28 C29 O4 23.4(9)
C27 C26 C30 O4 65.1(7)
C25 C26 C30 O4 -27.9(7)
C27 C26 C30 C31 -172.3(6)
C25 C26 C30 C31 94.7(7)
O4 C30 C31 C36 45.2(8)
C26 C30 C31 C36 -78.9(8)
O4 C30 C31 C32 -136.7(7)
C26 C30 C31 C32 99.3(7)
C36 C31 C32 C33 -0.5(11)
C30 C31 C32 C33 -178.6(7)
C31 C32 C33 C34 -3.3(12)
C32 C33 C34 C35 5.8(13)
C33 C34 C35 C36 -4.3(13)
C32 C31 C36 C35 1.9(10)
C30 C31 C36 C35 -180.0(6)
C34 C35 C36 C31 0.3(11)
C13 C12 O2 C11 162.7(6)
C8 C12 O2 C11 41.0(8)
C10 C11 O2 C12 -43.0(10)
C28 C29 O4 C30 44.4(10)
C31 C30 O4 C29 -169.0(7)
C26 C30 O4 C29 -43.9(8)
